data_4074637
loop_
_publ_author_name
'Li, Bin'
'Wang, Baiquan'
'Xu, Shansheng'
'Zhou, Xiuzhong'
'Song, Haibin'

_publ_section_title
;
 Reactions of CpArCHCHArCp with Ru3(CO)12: An Unexpected Cleavage
 of a Bridging C--C Bond and Coupling of the Two Cyclopentadienyl
 Rings to Fulvalene Diruthenium Complexes
;
_journal_coden_ASTM ORGND7
_journal_issue 5
_journal_name_full Organometallics
_journal_page_first 1158
_journal_page_last 1166
_journal_paper_doi 10.1021/om050673w
_journal_volume 25
_journal_year 2006
_chemical_formula_sum 'C36 H36 O4 Ru2'
_chemical_formula_weight 734.79
_space_group_IT_number 15
_symmetry_cell_setting monoclinic
_symmetry_space_group_name_Hall '-C 2yc'
_symmetry_space_group_name_H-M 'C 1 2/c 1'
_atom_sites_solution_hydrogens geom
_atom_sites_solution_primary direct
_atom_sites_solution_secondary difmap
_audit_creation_method SHELXL-97
_cell_angle_alpha 90.00
_cell_angle_beta 112.186(19)
_cell_angle_gamma 90.00
_cell_formula_units_Z 4
_cell_length_a 22.262(5)
_cell_length_b 7.069(2)
_cell_length_c 22.290(5)
_cell_measurement_reflns_used 685
_cell_measurement_temperature 293(2)
_cell_measurement_theta_max 23.87
_cell_measurement_theta_min 3.05
_cell_volume 3248.1(14)
_computing_cell_refinement 'Bruker SMART'
_computing_data_collection 'Bruker SMART'
_computing_data_reduction 'Bruker SAINT'
_computing_molecular_graphics 'Bruker SHELXTL'
_computing_publication_material 'Bruker SHELXTL'
_computing_structure_refinement 'SHELXL-97 (Sheldrick, 1997)'
_computing_structure_solution 'SHELXS-97 (Sheldrick, 1990)'
_diffrn_ambient_temperature 293(2)
_diffrn_measured_fraction_theta_full 0.984
_diffrn_measured_fraction_theta_max 0.984
_diffrn_measurement_device_type 'CCD area detector'
_diffrn_measurement_method 'phi and omega scans'
_diffrn_radiation_monochromator graphite
_diffrn_radiation_source 'fine-focus sealed tube'
_diffrn_radiation_type MoK\a
_diffrn_radiation_wavelength 0.71073
_diffrn_reflns_av_R_equivalents 0.0491
_diffrn_reflns_av_sigmaI/netI 0.0652
_diffrn_reflns_limit_h_max 27
_diffrn_reflns_limit_h_min -27
_diffrn_reflns_limit_k_max 8
_diffrn_reflns_limit_k_min -7
_diffrn_reflns_limit_l_max 27
_diffrn_reflns_limit_l_min -18
_diffrn_reflns_number 8467
_diffrn_reflns_theta_full 26.50
_diffrn_reflns_theta_max 26.50
_diffrn_reflns_theta_min 1.98
_exptl_absorpt_coefficient_mu 0.966
_exptl_absorpt_correction_T_max 1.000000
_exptl_absorpt_correction_T_min 0.824962
_exptl_absorpt_correction_type multi-scan
_exptl_absorpt_process_details SADABS
_exptl_crystal_density_diffrn 1.503
_exptl_crystal_density_meas ?
_exptl_crystal_density_method 'not measured'
_exptl_crystal_F_000 1488
_exptl_crystal_size_max 0.24
_exptl_crystal_size_mid 0.20
_exptl_crystal_size_min 0.16
_refine_diff_density_max 0.536
_refine_diff_density_min -0.366
_refine_diff_density_rms 0.094
_refine_ls_extinction_method none
_refine_ls_goodness_of_fit_ref 1.020
_refine_ls_hydrogen_treatment mixed
_refine_ls_matrix_type full
_refine_ls_number_parameters 193
_refine_ls_number_reflns 3313
_refine_ls_number_restraints 0
_refine_ls_restrained_S_all 1.020
_refine_ls_R_factor_all 0.0801
_refine_ls_R_factor_gt 0.0433
_refine_ls_shift/su_max 0.000
_refine_ls_shift/su_mean 0.000
_refine_ls_structure_factor_coef Fsqd
_refine_ls_weighting_details 'calc w=1/[\s^2^(Fo^2^)+(0.0416P)^2^+0.0000P] where P=(Fo^2^+2Fc^2^)/3'
_refine_ls_weighting_scheme calc
_refine_ls_wR_factor_gt 0.0849
_refine_ls_wR_factor_ref 0.0961
_reflns_number_gt 2288
_reflns_number_total 3313
_reflns_threshold_expression >2sigma(I)
_cod_data_source_file om050673wsi20050804_041201.cif
_cod_data_source_block 030617b
_cod_depositor_comments
;
The following automatic conversions were performed:

'_symmetry_cell_setting' value 'Monoclinic' changed to 'monoclinic'
according to /home/saulius/struct/CIF-dictionaries/cif_core.dic
dictionary named 'cif_core.dic' version 2.4.1 from
2010-06-29.

'_exptl_absorpt_correction_type' value 'MULTI-SCAN'
changed to 'multi-scan' according to
/home/saulius/struct/CIF-dictionaries/cif_core.dic dictionary named
'cif_core.dic' version 2.4.1 from 2010-06-29.

Automatic conversion script
Id: cif_fix_values 1715 2011-07-08 13:25:40Z adriana 

The following automatic conversions were performed:

'_exptl_crystal_density_meas' value 'NONE' was changed to '?' - the
value is perceived as not measured.

Automatic conversion script
Id: cif_fix_values 3008 2015-01-20 13:52:24Z robertas 
;
_cod_original_sg_symbol_H-M C2/c
_cod_database_code 4074637

loop_
_symmetry_equiv_pos_as_xyz
'x, y, z'
'-x, y, -z+1/2'
'x+1/2, y+1/2, z'
'-x+1/2, y+1/2, -z+1/2'
'-x, -y, -z'
'x, -y, z-1/2'
'-x+1/2, -y+1/2, -z'
'x+1/2, -y+1/2, z-1/2'

loop_
_atom_site_label
_atom_site_type_symbol
_atom_site_fract_x
_atom_site_fract_y
_atom_site_fract_z
_atom_site_U_iso_or_equiv
_atom_site_adp_type
_atom_site_occupancy
_atom_site_symmetry_multiplicity
_atom_site_calc_flag
_atom_site_refinement_flags
Ru1 Ru 0.068610(18) 0.73306(4) 0.265654(16) 0.03824(14) Uani 1 1 d .
C1 C 0.0691(3) 0.5258(6) 0.2150(3) 0.0624(16) Uani 1 1 d .
O1 O 0.0722(3) 0.4026(5) 0.1829(2) 0.1007(16) Uani 1 1 d .
C2 C 0.0848(3) 0.5752(7) 0.3371(3) 0.0677(16) Uani 1 1 d .
O2 O 0.0959(3) 0.4824(6) 0.3821(2) 0.1169(19) Uani 1 1 d .
C3 C 0.03339(19) 1.0309(5) 0.25178(18) 0.0291(9) Uani 1 1 d .
C4 C 0.0550(2) 0.9822(5) 0.19964(18) 0.0315(9) Uani 1 1 d .
C5 C 0.1224(2) 0.9472(5) 0.22878(19) 0.0367(10) Uani 1 1 d .
H5 H 0.1485 0.9136 0.2063 0.044 Uiso 1 1 calc R
C6 C 0.1448(2) 0.9702(6) 0.2972(2) 0.0404(10) Uani 1 1 d .
C7 C 0.0895(2) 1.0230(5) 0.31033(18) 0.0346(10) Uani 1 1 d .
H7 H 0.0897 1.0488 0.3513 0.042 Uiso 1 1 calc R
C8 C 0.0152(2) 0.9847(6) 0.12709(18) 0.0388(10) Uani 1 1 d .
H8A H -0.0216 0.9005 0.1180 0.047 Uiso 1 1 calc R
H8B H -0.0015 1.1114 0.1146 0.047 Uiso 1 1 calc R
C9 C 0.0532(2) 0.9253(6) 0.08600(18) 0.0388(10) Uani 1 1 d .
C10 C 0.0912(2) 1.0529(7) 0.0699(2) 0.0519(12) Uani 1 1 d .
H10 H 0.0949 1.1764 0.0853 0.062 Uiso 1 1 calc R
C11 C 0.1240(3) 0.9978(8) 0.0308(2) 0.0648(15) Uani 1 1 d .
H11 H 0.1499 1.0850 0.0204 0.078 Uiso 1 1 calc R
C12 C 0.1190(3) 0.8187(9) 0.0075(2) 0.0653(15) Uani 1 1 d .
H12 H 0.1408 0.7835 -0.0191 0.078 Uiso 1 1 calc R
C13 C 0.0813(3) 0.6897(8) 0.0236(2) 0.0655(15) Uani 1 1 d .
H13 H 0.0777 0.5664 0.0081 0.079 Uiso 1 1 calc R
C14 C 0.0490(2) 0.7432(6) 0.0624(2) 0.0523(12) Uani 1 1 d .
H14 H 0.0238 0.6548 0.0731 0.063 Uiso 1 1 calc R
C15 C 0.2150(2) 0.9743(9) 0.3441(2) 0.0596(14) Uani 1 1 d .
C16 C 0.2358(3) 1.1829(11) 0.3482(3) 0.126(3) Uani 1 1 d .
H16A H 0.2807 1.1938 0.3759 0.189 Uiso 1 1 calc R
H16B H 0.2100 1.2569 0.3656 0.189 Uiso 1 1 calc R
H16C H 0.2297 1.2281 0.3057 0.189 Uiso 1 1 calc R
C17 C 0.2211(3) 0.9125(10) 0.4115(2) 0.093(2) Uani 1 1 d .
H17A H 0.2064 0.7843 0.4099 0.139 Uiso 1 1 calc R
H17B H 0.1950 0.9934 0.4265 0.139 Uiso 1 1 calc R
H17C H 0.2656 0.9209 0.4405 0.139 Uiso 1 1 calc R
C18 C 0.2577(3) 0.8578(13) 0.3212(3) 0.149(4) Uani 1 1 d .
H18A H 0.2409 0.7313 0.3127 0.224 Uiso 1 1 calc R
H18B H 0.3007 0.8553 0.3539 0.224 Uiso 1 1 calc R
H18C H 0.2589 0.9118 0.2822 0.224 Uiso 1 1 calc R

loop_
_atom_site_aniso_label
_atom_site_aniso_U_11
_atom_site_aniso_U_22
_atom_site_aniso_U_33
_atom_site_aniso_U_23
_atom_site_aniso_U_13
_atom_site_aniso_U_12
Ru1 0.0522(3) 0.03119(19) 0.0370(2) 0.00582(16) 0.02329(16) 0.00892(18)
C1 0.104(5) 0.035(2) 0.069(4) 0.008(2) 0.055(4) 0.003(3)
O1 0.191(5) 0.039(2) 0.108(3) -0.015(2) 0.098(3) -0.003(2)
C2 0.092(5) 0.057(3) 0.065(4) 0.021(3) 0.043(3) 0.021(3)
O2 0.184(6) 0.096(3) 0.088(3) 0.059(3) 0.070(3) 0.043(3)
C3 0.034(2) 0.0247(18) 0.026(2) 0.0004(15) 0.0087(19) -0.0024(16)
C4 0.037(3) 0.0292(19) 0.028(2) -0.0012(16) 0.0122(19) -0.0058(17)
C5 0.041(3) 0.041(2) 0.029(2) 0.0024(18) 0.015(2) 0.002(2)
C6 0.035(3) 0.051(3) 0.033(2) 0.004(2) 0.011(2) 0.004(2)
C7 0.041(3) 0.040(2) 0.022(2) -0.0017(17) 0.011(2) 0.0024(19)
C8 0.039(3) 0.049(2) 0.028(2) -0.0013(18) 0.012(2) -0.006(2)
C9 0.040(3) 0.052(2) 0.020(2) -0.0018(18) 0.0067(19) -0.005(2)
C10 0.061(4) 0.062(3) 0.035(3) -0.009(2) 0.020(2) -0.017(3)
C11 0.059(4) 0.100(4) 0.041(3) -0.004(3) 0.025(3) -0.020(3)
C12 0.055(4) 0.107(4) 0.036(3) -0.007(3) 0.019(3) 0.008(3)
C13 0.075(4) 0.074(3) 0.041(3) -0.018(3) 0.015(3) 0.006(3)
C14 0.058(3) 0.059(3) 0.040(3) -0.005(2) 0.018(2) -0.012(3)
C15 0.034(3) 0.104(4) 0.034(3) 0.008(3) 0.005(2) 0.013(3)
C16 0.061(5) 0.165(7) 0.107(6) 0.017(5) -0.020(4) -0.048(5)
C17 0.048(4) 0.181(7) 0.038(3) 0.023(4) 0.002(3) 0.025(4)
C18 0.060(5) 0.298(11) 0.075(5) -0.031(6) 0.008(4) 0.084(6)

loop_
_atom_type_symbol
_atom_type_description
_atom_type_scat_dispersion_real
_atom_type_scat_dispersion_imag
_atom_type_scat_source
C C 0.0033 0.0016 'International Tables Vol C Tables 4.2.6.8 and 6.1.1.4'
H H 0.0000 0.0000 'International Tables Vol C Tables 4.2.6.8 and 6.1.1.4'
O O 0.0106 0.0060 'International Tables Vol C Tables 4.2.6.8 and 6.1.1.4'
Ru Ru -1.2594 0.8363 'International Tables Vol C Tables 4.2.6.8 and 6.1.1.4'

loop_
_geom_angle_atom_site_label_1
_geom_angle_atom_site_label_2
_geom_angle_atom_site_label_3
_geom_angle
_geom_angle_site_symmetry_1
_geom_angle_site_symmetry_3
C1 Ru1 C2 90.2(2) . .
C1 Ru1 C3 138.25(18) . .
C2 Ru1 C3 128.95(19) . .
C1 Ru1 C4 104.62(18) . .
C2 Ru1 C4 164.91(19) . .
C3 Ru1 C4 38.05(13) . .
C1 Ru1 C7 160.57(18) . .
C2 Ru1 C7 103.1(2) . .
C3 Ru1 C7 37.16(14) . .
C4 Ru1 C7 61.87(14) . .
C1 Ru1 C5 100.49(18) . .
C2 Ru1 C5 138.6(2) . .
C3 Ru1 C5 61.63(14) . .
C4 Ru1 C5 36.54(14) . .
C7 Ru1 C5 60.21(14) . .
C1 Ru1 C6 126.2(2) . .
C2 Ru1 C6 107.0(2) . .
C3 Ru1 C6 62.19(14) . .
C4 Ru1 C6 61.91(15) . .
C7 Ru1 C6 36.35(14) . .
C5 Ru1 C6 36.35(13) . .
C1 Ru1 Ru1 95.87(18) . 2
C2 Ru1 Ru1 93.03(19) . 2
C3 Ru1 Ru1 71.29(10) . 2
C4 Ru1 Ru1 88.42(11) . 2
C7 Ru1 Ru1 97.52(11) . 2
C5 Ru1 Ru1 124.88(11) . 2
C6 Ru1 Ru1 132.11(11) . 2
O1 C1 Ru1 176.0(5) . .
O2 C2 Ru1 178.0(6) . .
C7 C3 C4 106.4(3) . .
C7 C3 C3 124.9(4) . 2
C4 C3 C3 126.4(4) . 2
C7 C3 Ru1 72.3(2) . .
C4 C3 Ru1 71.5(2) . .
C3 C3 Ru1 107.80(10) 2 .
C5 C4 C3 106.7(3) . .
C5 C4 C8 125.5(3) . .
C3 C4 C8 127.6(4) . .
C5 C4 Ru1 72.7(2) . .
C3 C4 Ru1 70.45(19) . .
C8 C4 Ru1 125.9(3) . .
C4 C5 C6 110.8(4) . .
C4 C5 Ru1 70.7(2) . .
C6 C5 Ru1 73.0(2) . .
C4 C5 H5 124.6 . .
C6 C5 H5 124.6 . .
Ru1 C5 H5 123.2 . .
C7 C6 C5 105.6(4) . .
C7 C6 C15 127.0(4) . .
C5 C6 C15 126.5(4) . .
C7 C6 Ru1 69.9(2) . .
C5 C6 Ru1 70.6(2) . .
C15 C6 Ru1 132.4(3) . .
C6 C7 C3 110.5(3) . .
C6 C7 Ru1 73.7(2) . .
C3 C7 Ru1 70.6(2) . .
C6 C7 H7 124.7 . .
C3 C7 H7 124.7 . .
Ru1 C7 H7 122.5 . .
C9 C8 C4 113.8(3) . .
C9 C8 H8A 108.8 . .
C4 C8 H8A 108.8 . .
C9 C8 H8B 108.8 . .
C4 C8 H8B 108.8 . .
H8A C8 H8B 107.7 . .
C10 C9 C14 118.1(4) . .
C10 C9 C8 120.8(4) . .
C14 C9 C8 121.0(4) . .
C9 C10 C11 120.1(4) . .
C9 C10 H10 119.9 . .
C11 C10 H10 119.9 . .
C12 C11 C10 121.0(5) . .
C12 C11 H11 119.5 . .
C10 C11 H11 119.5 . .
C11 C12 C13 119.3(5) . .
C11 C12 H12 120.4 . .
C13 C12 H12 120.4 . .
C14 C13 C12 120.0(5) . .
C14 C13 H13 120.0 . .
C12 C13 H13 120.0 . .
C13 C14 C9 121.5(5) . .
C13 C14 H14 119.2 . .
C9 C14 H14 119.2 . .
C18 C15 C6 112.2(5) . .
C18 C15 C17 110.5(5) . .
C6 C15 C17 111.1(4) . .
C18 C15 C16 109.5(6) . .
C6 C15 C16 105.6(4) . .
C17 C15 C16 107.7(5) . .
C15 C16 H16A 109.5 . .
C15 C16 H16B 109.5 . .
H16A C16 H16B 109.5 . .
C15 C16 H16C 109.5 . .
H16A C16 H16C 109.5 . .
H16B C16 H16C 109.5 . .
C15 C17 H17A 109.5 . .
C15 C17 H17B 109.5 . .
H17A C17 H17B 109.5 . .
C15 C17 H17C 109.5 . .
H17A C17 H17C 109.5 . .
H17B C17 H17C 109.5 . .
C15 C18 H18A 109.5 . .
C15 C18 H18B 109.5 . .
H18A C18 H18B 109.5 . .
C15 C18 H18C 109.5 . .
H18A C18 H18C 109.5 . .
H18B C18 H18C 109.5 . .

loop_
_geom_bond_atom_site_label_1
_geom_bond_atom_site_label_2
_geom_bond_distance
_geom_bond_site_symmetry_2
Ru1 C1 1.852(5) .
Ru1 C2 1.865(5) .
Ru1 C3 2.227(4) .
Ru1 C4 2.241(4) .
Ru1 C7 2.249(4) .
Ru1 C5 2.268(4) .
Ru1 C6 2.299(4) .
Ru1 Ru1 2.8650(11) 2
C1 O1 1.146(5) .
C2 O2 1.145(5) .
C3 C7 1.426(5) .
C3 C4 1.457(5) .
C3 C3 1.459(8) 2
C4 C5 1.414(6) .
C4 C8 1.522(5) .
C5 C6 1.425(5) .
C5 H5 0.9300 .
C6 C7 1.419(6) .
C6 C15 1.516(6) .
C7 H7 0.9300 .
C8 C9 1.521(5) .
C8 H8A 0.9700 .
C8 H8B 0.9700 .
C9 C10 1.374(6) .
C9 C14 1.380(6) .
C10 C11 1.389(6) .
C10 H10 0.9300 .
C11 C12 1.357(7) .
C11 H11 0.9300 .
C12 C13 1.375(8) .
C12 H12 0.9300 .
C13 C14 1.370(7) .
C13 H13 0.9300 .
C14 H14 0.9300 .
C15 C18 1.487(7) .
C15 C17 1.519(6) .
C15 C16 1.538(8) .
C16 H16A 0.9600 .
C16 H16B 0.9600 .
C16 H16C 0.9600 .
C17 H17A 0.9600 .
C17 H17B 0.9600 .
C17 H17C 0.9600 .
C18 H18A 0.9600 .
C18 H18B 0.9600 .
C18 H18C 0.9600 .

loop_
_geom_torsion_atom_site_label_1
_geom_torsion_atom_site_label_2
_geom_torsion_atom_site_label_3
_geom_torsion_atom_site_label_4
_geom_torsion
_geom_torsion_site_symmetry_1
_geom_torsion_site_symmetry_4
C2 Ru1 C1 O1 -123(8) . .
C3 Ru1 C1 O1 75(8) . .
C4 Ru1 C1 O1 54(8) . .
C7 Ru1 C1 O1 10(8) . .
C5 Ru1 C1 O1 16(8) . .
C6 Ru1 C1 O1 -12(8) . .
Ru1 Ru1 C1 O1 144(8) 2 .
C1 Ru1 C2 O2 144(16) . .
C3 Ru1 C2 O2 -52(16) . .
C4 Ru1 C2 O2 -25(16) . .
C7 Ru1 C2 O2 -22(16) . .
C5 Ru1 C2 O2 37(16) . .
C6 Ru1 C2 O2 15(16) . .
Ru1 Ru1 C2 O2 -121(16) 2 .
C1 Ru1 C3 C7 -150.0(3) . .
C2 Ru1 C3 C7 54.2(4) . .
C4 Ru1 C3 C7 -114.8(3) . .
C5 Ru1 C3 C7 -77.1(3) . .
C6 Ru1 C3 C7 -35.7(2) . .
Ru1 Ru1 C3 C7 132.5(2) 2 .
C1 Ru1 C3 C4 -35.2(4) . .
C2 Ru1 C3 C4 169.0(3) . .
C7 Ru1 C3 C4 114.8(3) . .
C5 Ru1 C3 C4 37.7(2) . .
C6 Ru1 C3 C4 79.1(2) . .
Ru1 Ru1 C3 C4 -112.7(2) 2 .
C1 Ru1 C3 C3 88.1(4) . 2
C2 Ru1 C3 C3 -67.7(4) . 2
C4 Ru1 C3 C3 123.3(4) . 2
C7 Ru1 C3 C3 -121.9(5) . 2
C5 Ru1 C3 C3 161.0(4) . 2
C6 Ru1 C3 C3 -157.6(4) . 2
Ru1 Ru1 C3 C3 10.6(3) 2 2
C7 C3 C4 C5 0.1(4) . .
C3 C3 C4 C5 -163.1(2) 2 .
Ru1 C3 C4 C5 -64.2(3) . .
C7 C3 C4 C8 -174.9(4) . .
C3 C3 C4 C8 21.9(5) 2 .
Ru1 C3 C4 C8 120.8(4) . .
C7 C3 C4 Ru1 64.3(2) . .
C3 C3 C4 Ru1 -98.85(19) 2 .
C1 Ru1 C4 C5 -87.9(3) . .
C2 Ru1 C4 C5 80.6(8) . .
C3 Ru1 C4 C5 115.4(3) . .
C7 Ru1 C4 C5 77.0(2) . .
C6 Ru1 C4 C5 35.6(2) . .
Ru1 Ru1 C4 C5 176.4(2) 2 .
C1 Ru1 C4 C3 156.6(3) . .
C2 Ru1 C4 C3 -34.8(9) . .
C7 Ru1 C4 C3 -38.4(2) . .
C5 Ru1 C4 C3 -115.4(3) . .
C6 Ru1 C4 C3 -79.9(2) . .
Ru1 Ru1 C4 C3 61.0(2) 2 .
C1 Ru1 C4 C8 33.8(4) . .
C2 Ru1 C4 C8 -157.7(7) . .
C3 Ru1 C4 C8 -122.9(4) . .
C7 Ru1 C4 C8 -161.3(4) . .
C5 Ru1 C4 C8 121.7(4) . .
C6 Ru1 C4 C8 157.3(4) . .
Ru1 Ru1 C4 C8 -61.9(3) 2 .
C3 C4 C5 C6 0.3(4) . .
C8 C4 C5 C6 175.4(4) . .
Ru1 C4 C5 C6 -62.4(3) . .
C3 C4 C5 Ru1 62.7(2) . .
C8 C4 C5 Ru1 -122.2(4) . .
C1 Ru1 C5 C4 100.4(3) . .
C2 Ru1 C5 C4 -157.1(3) . .
C3 Ru1 C5 C4 -39.2(2) . .
C7 Ru1 C5 C4 -82.0(2) . .
C6 Ru1 C5 C4 -120.0(3) . .
Ru1 Ru1 C5 C4 -4.4(3) 2 .
C1 Ru1 C5 C6 -139.6(3) . .
C2 Ru1 C5 C6 -37.2(4) . .
C3 Ru1 C5 C6 80.8(2) . .
C4 Ru1 C5 C6 120.0(3) . .
C7 Ru1 C5 C6 38.0(2) . .
Ru1 Ru1 C5 C6 115.6(2) 2 .
C4 C5 C6 C7 -0.6(5) . .
Ru1 C5 C6 C7 -61.6(3) . .
C4 C5 C6 C15 -170.1(4) . .
Ru1 C5 C6 C15 129.0(5) . .
C4 C5 C6 Ru1 61.0(3) . .
C1 Ru1 C6 C7 167.8(3) . .
C2 Ru1 C6 C7 -89.1(3) . .
C3 Ru1 C6 C7 36.5(2) . .
C4 Ru1 C6 C7 79.8(2) . .
C5 Ru1 C6 C7 115.6(3) . .
Ru1 Ru1 C6 C7 21.5(3) 2 .
C1 Ru1 C6 C5 52.2(3) . .
C2 Ru1 C6 C5 155.3(3) . .
C3 Ru1 C6 C5 -79.1(2) . .
C4 Ru1 C6 C5 -35.8(2) . .
C7 Ru1 C6 C5 -115.6(3) . .
Ru1 Ru1 C6 C5 -94.1(2) 2 .
C1 Ru1 C6 C15 -70.0(5) . .
C2 Ru1 C6 C15 33.1(5) . .
C3 Ru1 C6 C15 158.7(5) . .
C4 Ru1 C6 C15 -158.0(5) . .
C7 Ru1 C6 C15 122.2(5) . .
C5 Ru1 C6 C15 -122.2(5) . .
Ru1 Ru1 C6 C15 143.7(4) 2 .
C5 C6 C7 C3 0.7(4) . .
C15 C6 C7 C3 170.1(4) . .
Ru1 C6 C7 C3 -61.4(3) . .
C5 C6 C7 Ru1 62.1(3) . .
C15 C6 C7 Ru1 -128.6(5) . .
C4 C3 C7 C6 -0.5(4) . .
C3 C3 C7 C6 163.0(2) 2 .
Ru1 C3 C7 C6 63.3(3) . .
C4 C3 C7 Ru1 -63.8(2) . .
C3 C3 C7 Ru1 99.68(16) 2 .
C1 Ru1 C7 C6 -30.9(7) . .
C2 Ru1 C7 C6 101.0(3) . .
C3 Ru1 C7 C6 -119.3(3) . .
C4 Ru1 C7 C6 -80.0(3) . .
C5 Ru1 C7 C6 -38.0(2) . .
Ru1 Ru1 C7 C6 -164.1(2) 2 .
C1 Ru1 C7 C3 88.4(6) . .
C2 Ru1 C7 C3 -139.7(3) . .
C4 Ru1 C7 C3 39.4(2) . .
C5 Ru1 C7 C3 81.3(2) . .
C6 Ru1 C7 C3 119.3(3) . .
Ru1 Ru1 C7 C3 -44.8(2) 2 .
C5 C4 C8 C9 5.9(5) . .
C3 C4 C8 C9 -180.0(3) . .
Ru1 C4 C8 C9 -87.9(4) . .
C4 C8 C9 C10 -83.3(5) . .
C4 C8 C9 C14 98.4(5) . .
C14 C9 C10 C11 0.2(7) . .
C8 C9 C10 C11 -178.1(4) . .
C9 C10 C11 C12 0.4(8) . .
C10 C11 C12 C13 -0.7(8) . .
C11 C12 C13 C14 0.4(8) . .
C12 C13 C14 C9 0.2(8) . .
C10 C9 C14 C13 -0.5(7) . .
C8 C9 C14 C13 177.8(4) . .
C7 C6 C15 C18 162.8(5) . .
C5 C6 C15 C18 -30.0(8) . .
Ru1 C6 C15 C18 66.7(7) . .
C7 C6 C15 C17 38.5(7) . .
C5 C6 C15 C17 -154.2(5) . .
Ru1 C6 C15 C17 -57.5(6) . .
C7 C6 C15 C16 -78.0(6) . .
C5 C6 C15 C16 89.2(6) . .
Ru1 C6 C15 C16 -174.1(4) . .
